data_7232186
loop_
_publ_author_name
'Deyneko, Dina V.'
'Petrova, Daria A.'
'Aksenov, Sergey M.'
'Stefanovich, Sergey Yu.'
'Baryshnikova, Oksana V.'
'Fedotov, Stanislav S.'
'Burns, Peter C.'
'Kosmyna, Miron B.'
'Shekhovtsov, Aleksey N.'
'Lazoryak, Bogdan I.'

_publ_section_title
;
 Ferroelectricity, ionic conductivity and structural paths for large
 cation migration in Ca10.5&#x2212;xPbx(VO4)7 single crystals, x = 1.9,
 3.5, 4.9
;
_journal_issue 8
_journal_name_full CrystEngComm
_journal_page_first 1309
_journal_paper_doi 10.1039/C8CE01843J
_journal_volume 21
_journal_year 2019
_chemical_formula_sum 'Ca5.606 O28 Pb4.894 V7'
_chemical_formula_weight 2043.2
_space_group_IT_number 161
_space_group_name_Hall 'R 3 -2"c'
_space_group_name_H-M_alt 'R 3 c :H'
_symmetry_cell_setting trigonal
_symmetry_Int_Tables_number 161
_symmetry_space_group_name_Hall 'R 3 -2"c'
_symmetry_space_group_name_H-M 'R 3 c :H'
_audit_update_record
;
2018-08-11 deposited with the CCDC.
2018-11-19 downloaded from the CCDC.
;
_cell_angle_alpha 90
_cell_angle_beta 90
_cell_angle_gamma 120
_cell_formula_units_Z 6
_cell_length_a 11.0594(11)
_cell_length_b 11.0594(11)
_cell_length_c 38.8813(14)
_cell_measurement_reflns_used 17106
_cell_measurement_temperature 293
_cell_measurement_theta_max 30.59
_cell_measurement_theta_min 2.37
_cell_volume 4118.5(6)
_diffrn_ambient_temperature 293
_diffrn_detector CCD
_diffrn_measured_fraction_theta_full 1
_diffrn_measured_fraction_theta_max 1
_diffrn_measurement_device 'Bruker Smart Apex II'
_diffrn_radiation_probe x-ray
_diffrn_radiation_source 'X-ray tube'
_diffrn_radiation_type 'Mo K\a'
_diffrn_radiation_wavelength 0.71075
_diffrn_reflns_av_R_equivalents 0.1036
_diffrn_reflns_av_unetI/netI 0.0426
_diffrn_reflns_limit_h_max 15
_diffrn_reflns_limit_h_min -15
_diffrn_reflns_limit_k_max 15
_diffrn_reflns_limit_k_min -15
_diffrn_reflns_limit_l_max 54
_diffrn_reflns_limit_l_min -54
_diffrn_reflns_number 17106
_diffrn_reflns_theta_full 30.59
_diffrn_reflns_theta_max 30.59
_diffrn_reflns_theta_min 2.37
_exptl_absorpt_coefficient_mu 33.304
_exptl_crystal_density_diffrn 4.9429
_exptl_crystal_description 'anhedral grain'
_exptl_crystal_F_000 5390
_refine_diff_density_max 2.89
_refine_diff_density_min -1.62
_refine_ls_abs_structure_details '  0 of Friedel pairs used in the refinement'
_refine_ls_extinction_coef 710(110)
_refine_ls_extinction_method 'B-C type 1 Gaussian isotropic (Becker & Coppens, 1974)'
_refine_ls_goodness_of_fit_gt 1.09
_refine_ls_goodness_of_fit_ref 1.04
_refine_ls_number_constraints 42
_refine_ls_number_parameters 223
_refine_ls_number_reflns 1414
_refine_ls_number_restraints 0
_refine_ls_R_factor_all 0.0488
_refine_ls_R_factor_gt 0.0378
_refine_ls_shift/su_max 0.0441
_refine_ls_shift/su_mean 0.0065
_refine_ls_structure_factor_coef F
_refine_ls_weighting_details w=1/(\s^2^(F)+0.0009F^2^)
_refine_ls_weighting_scheme sigma
_refine_ls_wR_factor_gt 0.0472
_refine_ls_wR_factor_ref 0.0497
_reflns_number_gt 1208
_reflns_number_total 1414
_reflns_threshold_expression I>2\s(I)
_cod_data_source_file c8ce01843j7.cif
_cod_data_source_block I_CCDC1
_cod_depositor_comments
;
The following automatic conversions were performed:

'_diffrn_radiation_probe' value 'X-ray' changed to 'x-ray' according
to
/home/data/users/saulius/crontab/automatic-downloads/rss-feeds/RSC/lib/dictionaries/cif_core.dic
dictionary named 'cif_core.dic' version 2.4.2 from 2011-04-26.

Automatic conversion script
Id: cif_fix_values 4973 2017-02-22 13:04:09Z antanas 

 Adding full bibliography for 7232185--7232187.cif.
;
_cod_original_cell_volume 4118.457(41)
_cod_original_sg_symbol_Hall 'R 3;-2"c'
_cod_original_sg_symbol_H-M 'R 3 c'
_cod_database_code 7232186

loop_
_space_group_symop_id
_space_group_symop_operation_xyz
1 x,y,z
2 -y,x-y,z
3 -x+y,-x,z
4 -y,-x,z+1/2
5 -x+y,y,z+1/2
6 x,x-y,z+1/2
7 x+2/3,y+1/3,z+1/3
8 -y+2/3,x-y+1/3,z+1/3
9 -x+y+2/3,-x+1/3,z+1/3
10 -y+2/3,-x+1/3,z+5/6
11 -x+y+2/3,y+1/3,z+5/6
12 x+2/3,x-y+1/3,z+5/6
13 x+1/3,y+2/3,z+2/3
14 -y+1/3,x-y+2/3,z+2/3
15 -x+y+1/3,-x+2/3,z+2/3
16 -y+1/3,-x+2/3,z+1/6
17 -x+y+1/3,y+2/3,z+1/6
18 x+1/3,x-y+2/3,z+1/6

loop_
_atom_site_label
_atom_site_type_symbol
_atom_site_fract_x
_atom_site_fract_y
_atom_site_fract_z
_atom_site_adp_type
_atom_site_U_iso_or_equiv
_atom_site_site_symmetry_multiplicity
_atom_site_occupancy
_atom_site_calc_flag
Pb_m3 Pb -0.5229(2) -0.0637(4) -0.0083(3) Uani 0.0302(6) 18 0.921(7) d
Ca_m1 Ca -0.2762(4) -0.1424(3) -0.0685(3) Uani 0.0141(6) 18 0.750(6) d
Ca_m2 Ca -0.1293(3) -0.2828(4) 0.0665(3) Uani 0.0138(7) 18 0.785(5) d
V2 V -0.1895(5) 0.1611(5) -0.0331(3) Uani 0.0120(9) 18 1 d
V3 V -0.3445(7) -0.1884(5) 0.0341(3) Uani 0.0095(8) 18 1 d
V1 V -0.666667 -0.333333 -0.0673(4) Uani 0.0155(10) 6 1 d
Ca_m5 Ca 0 0 0.0010(4) Uani 0.0130(10) 6 1 d
O33 O -0.1697(10) -0.0937(9) 0.0441(4) Uani 0.014(3) 18 1 d
O11 O -0.666667 -0.333333 -0.0228(5) Uiso 0.009(3) 6 1 d
O24 O -0.0845(10) 0.0878(12) -0.0399(5) Uani 0.031(4) 18 1 d
O31 O -0.4182(13) -0.1031(13) 0.0529(4) Uani 0.034(6) 18 1 d
O32 O -0.4032(12) -0.3537(11) 0.0486(4) Uani 0.027(4) 18 1 d
O23 O -0.3434(10) 0.0474(11) -0.0537(4) Uani 0.018(4) 18 1 d
O34 O -0.3706(16) -0.1936(12) -0.0088(4) Uani 0.034(6) 18 1 d
O21 O -0.225(2) 0.1534(18) 0.0096(5) Uani 0.063(9) 18 1 d
O12 O -0.5211(11) -0.3388(13) -0.0795(5) Uani 0.034(5) 18 1 d
O22 O -0.1030(18) 0.3252(14) -0.0476(4) Uani 0.045(7) 18 1 d
Pb_m1 Pb -0.2762(4) -0.1424(3) -0.0685(3) Uani 0.0141(6) 18 0.250(6) d
Pb_m2 Pb -0.1293(3) -0.2828(4) 0.0665(3) Uani 0.0138(7) 18 0.215(5) d
Pb_m4 Pb -0.333333 0.333333 0.0150(3) Uani 0.097(2) 6 0.5 d
Pb_m3_2 Pb -0.464(4) 0.069(7) 0.0044(8) Uani 0.053(15) 18 0.079(7) d

loop_
_atom_site_aniso_label
_atom_site_aniso_type_symbol
_atom_site_aniso_U_11
_atom_site_aniso_U_22
_atom_site_aniso_U_33
_atom_site_aniso_U_12
_atom_site_aniso_U_13
_atom_site_aniso_U_23
Pb_m3 Pb 0.0229(5) 0.0488(10) 0.0242(5) 0.0218(6) 0.0080(7) 0.0066(6)
Ca_m1 Ca 0.0157(8) 0.0154(8) 0.0138(8) 0.0097(6) -0.0006(5) 0.0005(6)
Ca_m2 Ca 0.0141(8) 0.0158(9) 0.0138(9) 0.0092(7) 0.0017(9) 0.0032(6)
V2 V 0.0155(12) 0.0115(11) 0.0081(10) 0.0060(10) -0.0001(12) 0.0030(12)
V3 V 0.0047(10) 0.0142(11) 0.0070(10) 0.0027(8) 0.0017(8) 0.0019(12)
V1 V 0.0109(11) 0.0109(11) 0.025(2) 0.0054(5) 0 0
Ca_m5 Ca 0.0167(12) 0.0167(12) 0.0058(16) 0.0083(6) 0 0
O33 O 0.008(4) 0.013(4) 0.014(4) 0.000(3) 0.002(3) 0.002(4)
O24 O 0.004(4) 0.026(6) 0.053(8) 0.001(4) -0.001(5) 0.014(5)
O31 O 0.038(7) 0.047(7) 0.036(7) 0.037(6) 0.002(6) -0.003(6)
O32 O 0.034(6) 0.018(5) 0.013(5) 0.000(5) -0.004(4) 0.000(4)
O23 O 0.008(4) 0.036(6) 0.012(4) 0.011(4) 0.008(3) 0.014(4)
O34 O 0.047(8) 0.038(7) 0.008(5) 0.015(6) -0.010(5) -0.005(5)
O21 O 0.106(15) 0.049(9) 0.025(7) 0.031(10) 0.015(8) 0.000(6)
O12 O 0.019(5) 0.034(6) 0.053(7) 0.015(5) -0.006(5) -0.017(6)
O22 O 0.095(11) 0.024(6) 0.011(5) 0.026(7) -0.018(6) -0.004(4)
Pb_m1 Pb 0.0157(8) 0.0154(8) 0.0138(8) 0.0097(6) -0.0006(5) 0.0005(6)
Pb_m2 Pb 0.0141(8) 0.0158(9) 0.0138(9) 0.0092(7) 0.0017(9) 0.0032(6)
Pb_m4 Pb 0.082(2) 0.082(2) 0.126(5) 0.0412(11) 0 0
Pb_m3_2 Pb 0.036(9) 0.11(3) 0.035(8) 0.051(14) 0.024(6) 0.040(11)

loop_
_atom_type_symbol
_atom_type_scat_dispersion_real
_atom_type_scat_dispersion_imag
_atom_type_scat_source
Ca 0.2262 0.3064 'International Tables Vol C tables 4.2.6.8 and 6.1.1.1'
O 0.0106 0.0060 'International Tables Vol C tables 4.2.6.8 and 6.1.1.1'
Pb -3.3944 10.1111 'International Tables Vol C tables 4.2.6.8 and 6.1.1.1'
V 0.3005 0.5294 'International Tables Vol C tables 4.2.6.8 and 6.1.1.1'

loop_
_geom_angle_atom_site_label_1
_geom_angle_atom_site_label_2
_geom_angle_atom_site_label_3
_geom_angle_site_symmetry_1
_geom_angle_site_symmetry_3
_geom_angle
Ca_m2 Pb_m3 Pb_m3_2 11_454 . 93.9(17)
Ca_m2 Ca_m1 Ca_m2 11_454 12_444 109.1(2)
Ca_m2 Ca_m1 V2 11_454 . 62.8(2)
Ca_m2 Ca_m1 V2 11_454 2_555 168.2(2)
Ca_m2 Ca_m1 Ca_m5 11_454 . 123.7(2)
Ca_m2 Ca_m1 O31 11_454 10_444 111.4(6)
Ca_m2 Ca_m1 O32 11_454 11_454 42.5(5)
Ca_m2 Ca_m1 Pb_m1 11_454 . 0
Ca_m2 Ca_m1 Pb_m2 11_454 12_444 109.1(2)
Ca_m2 Ca_m1 Pb_m3_2 11_454 10_444 63.2(11)
Ca_m2 Ca_m1 V2 12_444 . 165.8(2)
Ca_m2 Ca_m1 V2 12_444 2_555 65.5(2)
Ca_m2 Ca_m1 Ca_m5 12_444 . 125.3(2)
Ca_m2 Ca_m1 O31 12_444 10_444 48.4(3)
Ca_m2 Ca_m1 O32 12_444 11_454 101.4(5)
Ca_m2 Ca_m1 Pb_m1 12_444 . 0
Ca_m2 Ca_m1 Pb_m2 12_444 12_444 0.0(5)
Ca_m2 Ca_m1 Pb_m3_2 12_444 10_444 63.0(6)
V2 Ca_m1 V2 . 2_555 120.0(4)
V2 Ca_m1 Ca_m5 . . 60.9(2)
V2 Ca_m1 O31 . 10_444 144.1(4)
V2 Ca_m1 O32 . 11_454 80.5(4)
V2 Ca_m1 Pb_m1 . . 0
V2 Ca_m1 Pb_m2 . 12_444 165.8(2)
V2 Ca_m1 Pb_m3_2 . 10_444 117.9(8)
V2 Ca_m1 Ca_m5 2_555 . 59.9(2)
V2 Ca_m1 O31 2_555 10_444 73.5(5)
V2 Ca_m1 O32 2_555 11_454 146.9(6)
V2 Ca_m1 Pb_m1 2_555 . 0
V2 Ca_m1 Pb_m2 2_555 12_444 65.5(2)
V2 Ca_m1 Pb_m3_2 2_555 10_444 119.3(10)
Ca_m5 Ca_m1 O31 . 10_444 114.8(4)
Ca_m5 Ca_m1 O32 . 11_454 126.4(3)
Ca_m5 Ca_m1 Pb_m1 . . 0
Ca_m5 Ca_m1 Pb_m2 . 12_444 125.3(2)
Ca_m5 Ca_m1 Pb_m3_2 . 10_444 153.9(10)
O31 Ca_m1 O32 10_444 11_454 75.5(7)
O31 Ca_m1 Pb_m1 10_444 . 0
O31 Ca_m1 Pb_m2 10_444 12_444 48.4(3)
O31 Ca_m1 Pb_m3_2 10_444 10_444 48.8(12)
O32 Ca_m1 Pb_m1 11_454 . 0
O32 Ca_m1 Pb_m2 11_454 12_444 101.4(5)
O32 Ca_m1 Pb_m3_2 11_454 10_444 38.4(7)
Pb_m1 Ca_m1 Pb_m2 . 12_444 0
Pb_m1 Ca_m1 Pb_m3_2 . 10_444 0
Pb_m2 Ca_m1 Pb_m3_2 12_444 10_444 63.0(6)
Pb_m3 Ca_m2 Ca_m1 17_445 17_445 61.6(2)
Pb_m3 Ca_m2 Ca_m1 17_445 18_545 66.5(2)
Pb_m3 Ca_m2 V3 17_445 . 113.0(3)
Pb_m3 Ca_m2 V3 17_445 2_555 121.5(3)
Pb_m3 Ca_m2 Ca_m5 17_445 . 149.7(3)
Pb_m3 Ca_m2 O23 17_445 17_445 40.6(4)
Pb_m3 Ca_m2 O21 17_445 2_555 140.6(6)
Pb_m3 Ca_m2 O22 17_445 16_545 44.8(4)
Pb_m3 Ca_m2 Pb_m1 17_445 18_545 66.5(2)
Pb_m3 Ca_m2 Pb_m2 17_445 . 0(7000)
Ca_m1 Ca_m2 Ca_m1 17_445 18_545 111.9(2)
Ca_m1 Ca_m2 V3 17_445 . 60.2(2)
Ca_m1 Ca_m2 V3 17_445 2_555 173.2(3)
Ca_m1 Ca_m2 Ca_m5 17_445 . 120.6(2)
Ca_m1 Ca_m2 O23 17_445 17_445 38.0(3)
Ca_m1 Ca_m2 O21 17_445 2_555 101.4(4)
Ca_m1 Ca_m2 O22 17_445 16_545 105.1(5)
Ca_m1 Ca_m2 Pb_m1 17_445 18_545 111.9(2)
Ca_m1 Ca_m2 Pb_m2 17_445 . 0(7000)
Ca_m1 Ca_m2 V3 18_545 . 167.86(18)
Ca_m1 Ca_m2 V3 18_545 2_555 66.4(2)
Ca_m1 Ca_m2 Ca_m5 18_545 . 126.6(2)
Ca_m1 Ca_m2 O23 18_545 17_445 107.0(5)
Ca_m1 Ca_m2 O21 18_545 2_555 91.9(7)
Ca_m1 Ca_m2 O22 18_545 16_545 53.7(5)
Ca_m1 Ca_m2 Pb_m1 18_545 18_545 0.0(5)
Ca_m1 Ca_m2 Pb_m2 18_545 . 0(10000)
V3 Ca_m2 V3 . 2_555 120.2(4)
V3 Ca_m2 Ca_m5 . . 60.4(2)
V3 Ca_m2 O23 . 17_445 72.8(5)
V3 Ca_m2 O21 . 2_555 81.3(8)
V3 Ca_m2 O22 . 16_545 135.1(6)
V3 Ca_m2 Pb_m1 . 18_545 167.86(18)
V3 Ca_m2 Pb_m2 . . 0(10000)
V3 Ca_m2 Ca_m5 2_555 . 60.3(2)
V3 Ca_m2 O23 2_555 17_445 148.4(5)
V3 Ca_m2 O21 2_555 2_555 72.4(5)
V3 Ca_m2 O22 2_555 16_545 79.3(4)
V3 Ca_m2 Pb_m1 2_555 18_545 66.4(2)
V3 Ca_m2 Pb_m2 2_555 . 0(7000)
Ca_m5 Ca_m2 O23 . 17_445 119.9(4)
Ca_m5 Ca_m2 O21 . 2_555 69.6(7)
Ca_m5 Ca_m2 O22 . 16_545 116.3(4)
Ca_m5 Ca_m2 Pb_m1 . 18_545 126.6(2)
Ca_m5 Ca_m2 Pb_m2 . . 0(8000)
O23 Ca_m2 O21 17_445 2_555 139.0(6)
O23 Ca_m2 O22 17_445 16_545 73.1(6)
O23 Ca_m2 Pb_m1 17_445 18_545 107.0(5)
O23 Ca_m2 Pb_m2 17_445 . 0
O21 Ca_m2 O22 2_555 16_545 142.5(8)
O21 Ca_m2 Pb_m1 2_555 18_545 91.9(7)
O21 Ca_m2 Pb_m2 2_555 . 0
O22 Ca_m2 Pb_m1 16_545 18_545 53.7(5)
O22 Ca_m2 Pb_m2 16_545 . 0
Pb_m1 Ca_m2 Pb_m2 18_545 . 0(10000)
Ca_m1 V2 Ca_m1 . 3_555 85.9(3)
Ca_m1 V2 O24 . . 51.9(4)
Ca_m1 V2 O23 . . 52.1(5)
Ca_m1 V2 O21 . . 114.6(7)
Ca_m1 V2 O22 . . 133.0(9)
Ca_m1 V2 Pb_m3_2 . . 97.2(13)
Ca_m1 V2 O24 3_555 . 45.2(4)
Ca_m1 V2 O23 3_555 . 123.4(7)
Ca_m1 V2 O21 3_555 . 125.7(8)
Ca_m1 V2 O22 3_555 . 62.4(8)
Ca_m1 V2 Pb_m3_2 3_555 . 175.0(7)
O24 V2 O23 . . 103.6(8)
O24 V2 O21 . . 108.6(12)
O24 V2 O22 . . 107.6(9)
O24 V2 Pb_m3_2 . . 134.7(16)
O23 V2 O21 . . 107.3(8)
O23 V2 O22 . . 117.0(10)
O23 V2 Pb_m3_2 . . 61.5(9)
O21 V2 O22 . . 112.2(10)
O21 V2 Pb_m3_2 . . 49.4(9)
O22 V2 Pb_m3_2 . . 117.3(17)
Ca_m2 V3 Ca_m2 . 3_555 90.7(3)
Ca_m2 V3 O33 . . 48.4(4)
Ca_m2 V3 O31 . . 129.7(8)
Ca_m2 V3 O32 . . 58.7(5)
Ca_m2 V3 O34 . . 120.3(8)
Ca_m2 V3 O33 3_555 . 48.9(5)
Ca_m2 V3 O31 3_555 . 58.2(4)
Ca_m2 V3 O32 3_555 . 135.4(8)
Ca_m2 V3 O34 3_555 . 114.8(5)
O33 V3 O31 . . 105.8(7)
O33 V3 O32 . . 106.7(8)
O33 V3 O34 . . 111.4(9)
O31 V3 O32 . . 115.2(9)
O31 V3 O34 . . 109.0(10)
O32 V3 O34 . . 108.9(8)
O11 V1 O12 . . 106.1(8)
O11 V1 O12 . 2_455 106.1(8)
O11 V1 O12 . 3_445 106.1(8)
O12 V1 O12 . 2_455 112.6(8)
O12 V1 O12 . 3_445 112.6(9)
O12 V1 O12 2_455 3_445 112.6(9)
Ca_m1 Ca_m5 Ca_m1 . 2_555 74.6(3)
Ca_m1 Ca_m5 Ca_m1 . 3_555 74.6(3)
Ca_m1 Ca_m5 Ca_m2 . . 104.35(15)
Ca_m1 Ca_m5 Ca_m2 . 2_555 177.3(4)
Ca_m1 Ca_m5 Ca_m2 . 3_555 102.72(17)
Ca_m1 Ca_m5 O33 . . 91.4(4)
Ca_m1 Ca_m5 O33 . 2_555 140.7(3)
Ca_m1 Ca_m5 O33 . 3_555 137.6(4)
Ca_m1 Ca_m5 O24 . . 42.7(3)
Ca_m1 Ca_m5 O24 . 2_555 40.5(5)
Ca_m1 Ca_m5 O24 . 3_555 90.5(6)
Ca_m1 Ca_m5 Pb_m1 . . 0.0(5)
Ca_m1 Ca_m5 Pb_m1 . 2_555 74.6(3)
Ca_m1 Ca_m5 Pb_m1 . 3_555 74.6(3)
Ca_m1 Ca_m5 Pb_m2 . . 104.35(15)
Ca_m1 Ca_m5 Pb_m2 . 2_555 177.3(4)
Ca_m1 Ca_m5 Pb_m2 . 3_555 102.72(17)
Ca_m1 Ca_m5 Ca_m1 2_555 3_555 74.6(3)
Ca_m1 Ca_m5 Ca_m2 2_555 . 102.72(17)
Ca_m1 Ca_m5 Ca_m2 2_555 2_555 104.35(16)
Ca_m1 Ca_m5 Ca_m2 2_555 3_555 177.3(4)
Ca_m1 Ca_m5 O33 2_555 . 137.6(3)
Ca_m1 Ca_m5 O33 2_555 2_555 91.4(4)
Ca_m1 Ca_m5 O33 2_555 3_555 140.7(4)
Ca_m1 Ca_m5 O24 2_555 . 90.5(6)
Ca_m1 Ca_m5 O24 2_555 2_555 42.7(4)
Ca_m1 Ca_m5 O24 2_555 3_555 40.5(4)
Ca_m1 Ca_m5 Pb_m1 2_555 . 74.6(3)
Ca_m1 Ca_m5 Pb_m1 2_555 2_555 0.0(5)
Ca_m1 Ca_m5 Pb_m1 2_555 3_555 74.6(3)
Ca_m1 Ca_m5 Pb_m2 2_555 . 102.72(17)
Ca_m1 Ca_m5 Pb_m2 2_555 2_555 104.35(16)
Ca_m1 Ca_m5 Pb_m2 2_555 3_555 177.3(4)
Ca_m1 Ca_m5 Ca_m2 3_555 . 177.3(4)
Ca_m1 Ca_m5 Ca_m2 3_555 2_555 102.72(16)
Ca_m1 Ca_m5 Ca_m2 3_555 3_555 104.35(17)
Ca_m1 Ca_m5 O33 3_555 . 140.7(3)
Ca_m1 Ca_m5 O33 3_555 2_555 137.6(2)
Ca_m1 Ca_m5 O33 3_555 3_555 91.4(4)
Ca_m1 Ca_m5 O24 3_555 . 40.5(3)
Ca_m1 Ca_m5 O24 3_555 2_555 90.5(6)
Ca_m1 Ca_m5 O24 3_555 3_555 42.7(5)
Ca_m1 Ca_m5 Pb_m1 3_555 . 74.6(3)
Ca_m1 Ca_m5 Pb_m1 3_555 2_555 74.6(3)
Ca_m1 Ca_m5 Pb_m1 3_555 3_555 0.0(5)
Ca_m1 Ca_m5 Pb_m2 3_555 . 177.3(4)
Ca_m1 Ca_m5 Pb_m2 3_555 2_555 102.72(16)
Ca_m1 Ca_m5 Pb_m2 3_555 3_555 104.35(17)
Ca_m2 Ca_m5 Ca_m2 . 2_555 78.3(3)
Ca_m2 Ca_m5 Ca_m2 . 3_555 78.3(3)
Ca_m2 Ca_m5 O33 . . 41.4(4)
Ca_m2 Ca_m5 O33 . 2_555 42.3(3)
Ca_m2 Ca_m5 O33 . 3_555 91.0(6)
Ca_m2 Ca_m5 O24 . . 139.8(2)
Ca_m2 Ca_m5 O24 . 2_555 87.2(5)
Ca_m2 Ca_m5 O24 . 3_555 135.2(4)
Ca_m2 Ca_m5 Pb_m1 . . 104.35(15)
Ca_m2 Ca_m5 Pb_m1 . 2_555 102.72(17)
Ca_m2 Ca_m5 Pb_m1 . 3_555 177.3(4)
Ca_m2 Ca_m5 Pb_m2 . . 0.0(5)
Ca_m2 Ca_m5 Pb_m2 . 2_555 78.3(3)
Ca_m2 Ca_m5 Pb_m2 . 3_555 78.3(3)
Ca_m2 Ca_m5 Ca_m2 2_555 3_555 78.3(3)
Ca_m2 Ca_m5 O33 2_555 . 91.0(6)
Ca_m2 Ca_m5 O33 2_555 2_555 41.4(3)
Ca_m2 Ca_m5 O33 2_555 3_555 42.3(4)
Ca_m2 Ca_m5 O24 2_555 . 135.2(3)
Ca_m2 Ca_m5 O24 2_555 2_555 139.8(4)
Ca_m2 Ca_m5 O24 2_555 3_555 87.2(5)
Ca_m2 Ca_m5 Pb_m1 2_555 . 177.3(4)
Ca_m2 Ca_m5 Pb_m1 2_555 2_555 104.35(16)
Ca_m2 Ca_m5 Pb_m1 2_555 3_555 102.72(16)
Ca_m2 Ca_m5 Pb_m2 2_555 . 78.3(3)
Ca_m2 Ca_m5 Pb_m2 2_555 2_555 0.0(5)
Ca_m2 Ca_m5 Pb_m2 2_555 3_555 78.3(3)
Ca_m2 Ca_m5 O33 3_555 . 42.3(3)
Ca_m2 Ca_m5 O33 3_555 2_555 91.0(6)
Ca_m2 Ca_m5 O33 3_555 3_555 41.4(4)
Ca_m2 Ca_m5 O24 3_555 . 87.2(5)
Ca_m2 Ca_m5 O24 3_555 2_555 135.2(4)
Ca_m2 Ca_m5 O24 3_555 3_555 139.8(3)
Ca_m2 Ca_m5 Pb_m1 3_555 . 102.72(17)
Ca_m2 Ca_m5 Pb_m1 3_555 2_555 177.3(4)
Ca_m2 Ca_m5 Pb_m1 3_555 3_555 104.35(17)
Ca_m2 Ca_m5 Pb_m2 3_555 . 78.3(3)
Ca_m2 Ca_m5 Pb_m2 3_555 2_555 78.3(3)
Ca_m2 Ca_m5 Pb_m2 3_555 3_555 0.0(5)
O33 Ca_m5 O33 . 2_555 74.2(6)
O33 Ca_m5 O33 . 3_555 74.2(6)
O33 Ca_m5 O24 . . 106.2(5)
O33 Ca_m5 O24 . 2_555 102.5(4)
O33 Ca_m5 O24 . 3_555 176.5(6)
O33 Ca_m5 Pb_m1 . . 91.4(4)
O33 Ca_m5 Pb_m1 . 2_555 137.6(3)
O33 Ca_m5 Pb_m1 . 3_555 140.7(3)
O33 Ca_m5 Pb_m2 . . 41.4(4)
O33 Ca_m5 Pb_m2 . 2_555 91.0(6)
O33 Ca_m5 Pb_m2 . 3_555 42.3(3)
O33 Ca_m5 O33 2_555 3_555 74.2(7)
O33 Ca_m5 O24 2_555 . 176.5(5)
O33 Ca_m5 O24 2_555 2_555 106.2(6)
O33 Ca_m5 O24 2_555 3_555 102.5(5)
O33 Ca_m5 Pb_m1 2_555 . 140.7(3)
O33 Ca_m5 Pb_m1 2_555 2_555 91.4(4)
O33 Ca_m5 Pb_m1 2_555 3_555 137.6(2)
O33 Ca_m5 Pb_m2 2_555 . 42.3(3)
O33 Ca_m5 Pb_m2 2_555 2_555 41.4(3)
O33 Ca_m5 Pb_m2 2_555 3_555 91.0(6)
O33 Ca_m5 O24 3_555 . 102.5(5)
O33 Ca_m5 O24 3_555 2_555 176.5(6)
O33 Ca_m5 O24 3_555 3_555 106.2(4)
O33 Ca_m5 Pb_m1 3_555 . 137.6(4)
O33 Ca_m5 Pb_m1 3_555 2_555 140.7(4)
O33 Ca_m5 Pb_m1 3_555 3_555 91.4(4)
O33 Ca_m5 Pb_m2 3_555 . 91.0(6)
O33 Ca_m5 Pb_m2 3_555 2_555 42.3(4)
O33 Ca_m5 Pb_m2 3_555 3_555 41.4(4)
O24 Ca_m5 O24 . 2_555 77.2(7)
O24 Ca_m5 O24 . 3_555 77.2(7)
O24 Ca_m5 Pb_m1 . . 42.7(3)
O24 Ca_m5 Pb_m1 . 2_555 90.5(6)
O24 Ca_m5 Pb_m1 . 3_555 40.5(3)
O24 Ca_m5 Pb_m2 . . 139.8(2)
O24 Ca_m5 Pb_m2 . 2_555 135.2(3)
O24 Ca_m5 Pb_m2 . 3_555 87.2(5)
O24 Ca_m5 O24 2_555 3_555 77.2(7)
O24 Ca_m5 Pb_m1 2_555 . 40.5(5)
O24 Ca_m5 Pb_m1 2_555 2_555 42.7(4)
O24 Ca_m5 Pb_m1 2_555 3_555 90.5(6)
O24 Ca_m5 Pb_m2 2_555 . 87.2(5)
O24 Ca_m5 Pb_m2 2_555 2_555 139.8(4)
O24 Ca_m5 Pb_m2 2_555 3_555 135.2(4)
O24 Ca_m5 Pb_m1 3_555 . 90.5(6)
O24 Ca_m5 Pb_m1 3_555 2_555 40.5(4)
O24 Ca_m5 Pb_m1 3_555 3_555 42.7(5)
O24 Ca_m5 Pb_m2 3_555 . 135.2(4)
O24 Ca_m5 Pb_m2 3_555 2_555 87.2(5)
O24 Ca_m5 Pb_m2 3_555 3_555 139.8(3)
Pb_m1 Ca_m5 Pb_m1 . 2_555 74.6(3)
Pb_m1 Ca_m5 Pb_m1 . 3_555 74.6(3)
Pb_m1 Ca_m5 Pb_m2 . . 104.35(15)
Pb_m1 Ca_m5 Pb_m2 . 2_555 177.3(4)
Pb_m1 Ca_m5 Pb_m2 . 3_555 102.72(17)
Pb_m1 Ca_m5 Pb_m1 2_555 3_555 74.6(3)
Pb_m1 Ca_m5 Pb_m2 2_555 . 102.72(17)
Pb_m1 Ca_m5 Pb_m2 2_555 2_555 104.35(16)
Pb_m1 Ca_m5 Pb_m2 2_555 3_555 177.3(4)
Pb_m1 Ca_m5 Pb_m2 3_555 . 177.3(4)
Pb_m1 Ca_m5 Pb_m2 3_555 2_555 102.72(16)
Pb_m1 Ca_m5 Pb_m2 3_555 3_555 104.35(17)
Pb_m2 Ca_m5 Pb_m2 . 2_555 78.3(3)
Pb_m2 Ca_m5 Pb_m2 . 3_555 78.3(3)
Pb_m2 Ca_m5 Pb_m2 2_555 3_555 78.3(3)
V3 O33 Ca_m5 . . 121.1(9)
V2 O24 Ca_m5 . . 127.0(11)
Ca_m1 O31 V3 16_445 . 153.2(10)
Ca_m1 O31 Pb_m1 16_445 16_445 0.0(5)
V3 O31 Pb_m1 . 16_445 153.2(10)
Ca_m1 O32 V3 17_445 . 132.5(9)
Ca_m1 O32 Pb_m1 17_445 17_445 0.0(5)
V3 O32 Pb_m1 . 17_445 132.5(9)
Ca_m2 O23 V2 11_454 . 138.7(7)
Ca_m2 O23 Pb_m2 11_454 11_454 0.0(5)
V2 O23 Pb_m2 . 11_454 138.7(7)
Ca_m2 O21 V2 3_555 . 145.3(14)
Ca_m2 O21 Pb_m2 3_555 3_555 0.0(5)
Ca_m2 O21 Pb_m3_2 3_555 . 113.9(11)
V2 O21 Pb_m2 . 3_555 145.3(14)
V2 O21 Pb_m3_2 . . 97.1(12)
Pb_m2 O21 Pb_m3_2 3_555 . 113.9(11)
Ca_m2 O22 V2 10_454 . 142.1(9)
Ca_m2 O22 Pb_m2 10_454 10_454 0.0(5)
V2 O22 Pb_m2 . 10_454 142.1(9)
Ca_m1 Pb_m1 Ca_m2 . 12_444 0
Ca_m1 Pb_m1 Ca_m5 . . 0
Ca_m1 Pb_m1 O31 . 10_444 0
Ca_m1 Pb_m1 O32 . 11_454 0
Ca_m2 Pb_m1 Ca_m5 12_444 . 125.3(2)
Ca_m2 Pb_m1 O31 12_444 10_444 48.4(3)
Ca_m2 Pb_m1 O32 12_444 11_454 101.4(5)
Ca_m5 Pb_m1 O31 . 10_444 114.8(4)
Ca_m5 Pb_m1 O32 . 11_454 126.4(3)
O31 Pb_m1 O32 10_444 11_454 75.5(7)
Ca_m1 Pb_m2 Ca_m2 18_545 . 0(10000)
Ca_m1 Pb_m2 Ca_m5 18_545 . 126.6(2)
Ca_m1 Pb_m2 O23 18_545 17_445 107.0(5)
Ca_m1 Pb_m2 O21 18_545 2_555 91.9(7)
Ca_m1 Pb_m2 O22 18_545 16_545 53.7(5)
Ca_m2 Pb_m2 Ca_m5 . . 0(8000)
Ca_m2 Pb_m2 O23 . 17_445 0
Ca_m2 Pb_m2 O21 . 2_555 0
Ca_m2 Pb_m2 O22 . 16_545 0
Ca_m5 Pb_m2 O23 . 17_445 119.9(4)
Ca_m5 Pb_m2 O21 . 2_555 69.6(7)
Ca_m5 Pb_m2 O22 . 16_545 116.3(4)
O23 Pb_m2 O21 17_445 2_555 139.0(6)
O23 Pb_m2 O22 17_445 16_545 73.1(6)
O21 Pb_m2 O22 2_555 16_545 142.5(8)
Pb_m3_2 Pb_m4 Pb_m3_2 . 2_565 117(2)
Pb_m3_2 Pb_m4 Pb_m3_2 . 3_455 117.4(16)
Pb_m3_2 Pb_m4 Pb_m3_2 2_565 3_455 117(2)
Pb_m3 Pb_m3_2 Ca_m1 . 16_445 93(2)
Pb_m3 Pb_m3_2 V2 . . 93(3)
Pb_m3 Pb_m3_2 O21 . . 107(4)
Pb_m3 Pb_m3_2 Pb_m4 . . 168(2)
Ca_m1 Pb_m3_2 V2 16_445 . 122.5(15)
Ca_m1 Pb_m3_2 O21 16_445 . 91.1(13)
Ca_m1 Pb_m3_2 Pb_m4 16_445 . 99.0(11)
V2 Pb_m3_2 O21 . . 33.5(7)
V2 Pb_m3_2 Pb_m4 . . 78.2(10)
O21 Pb_m3_2 Pb_m4 . . 69.4(12)

loop_
_geom_bond_atom_site_label_1
_geom_bond_atom_site_label_2
_geom_bond_site_symmetry_2
_geom_bond_distance
Pb_m3 Ca_m2 11_454 3.746(16)
Pb_m3 Pb_m3_2 . 1.36(7)
Ca_m1 Ca_m2 11_454 4.059(9)
Ca_m1 Ca_m2 12_444 3.759(8)
Ca_m1 V2 . 3.296(10)
Ca_m1 V2 2_555 3.427(12)
Ca_m1 Ca_m5 . 3.780(15)
Ca_m1 O31 10_444 2.31(2)
Ca_m1 O32 11_454 2.378(19)
Ca_m1 Pb_m1 . 0
Ca_m1 Pb_m2 12_444 3.759(8)
Ca_m1 Pb_m3_2 10_444 3.84(4)
Ca_m2 V3 . 3.290(11)
Ca_m2 V3 2_555 3.311(9)
Ca_m2 Ca_m5 . 3.720(14)
Ca_m2 O23 17_445 2.418(19)
Ca_m2 O21 2_555 2.41(2)
Ca_m2 O22 16_545 2.439(19)
Ca_m2 Pb_m1 18_545 3.759(9)
Ca_m2 Pb_m2 . 0.000(17)
V2 O24 . 1.737(16)
V2 O23 . 1.727(13)
V2 O21 . 1.70(2)
V2 O22 . 1.671(15)
V2 Pb_m3_2 . 3.05(4)
V3 O33 . 1.721(12)
V3 O31 . 1.69(2)
V3 O32 . 1.702(14)
V3 O34 . 1.69(2)
V1 O11 . 1.73(3)
V1 O12 . 1.708(16)
V1 O12 2_455 1.71(2)
V1 O12 3_445 1.708(13)
Ca_m5 O33 . 2.337(17)
Ca_m5 O33 2_555 2.337(19)
Ca_m5 O33 3_555 2.337(18)
Ca_m5 O24 . 2.29(2)
Ca_m5 O24 2_555 2.29(2)
Ca_m5 O24 3_555 2.29(2)
Ca_m5 Pb_m1 . 3.780(15)
Ca_m5 Pb_m1 2_555 3.780(15)
Ca_m5 Pb_m1 3_555 3.780(15)
Ca_m5 Pb_m2 . 3.720(14)
Ca_m5 Pb_m2 2_555 3.720(14)
Ca_m5 Pb_m2 3_555 3.720(14)
O31 Pb_m1 16_445 2.31(2)
O32 Pb_m1 17_445 2.378(17)
O23 Pb_m2 11_454 2.418(17)
O21 Pb_m2 3_555 2.41(2)
O21 Pb_m3_2 . 2.33(4)
O22 Pb_m2 10_454 2.439(19)
Pb_m4 Pb_m3_2 . 2.57(7)
Pb_m4 Pb_m3_2 2_565 2.57(7)
Pb_m4 Pb_m3_2 3_455 2.57(8)

loop_
_jana_atom_site_adp_c_label
_jana_atom_site_adp_c_type_symbol
_jana_atom_site_adp_c_111
_jana_atom_site_adp_c_112
_jana_atom_site_adp_c_113
_jana_atom_site_adp_c_122
_jana_atom_site_adp_c_123
_jana_atom_site_adp_c_133
_jana_atom_site_adp_c_222
_jana_atom_site_adp_c_223
_jana_atom_site_adp_c_233
_jana_atom_site_adp_c_333
Pb_m3 Pb 0.0012(7) 0.0023(4) 0.00064(12) 0.0036(5) 0.00059(8) 0.000018(11) 0.0045(10) 0.00093(14) 0.000021(14) -0.000089(10)
Ca_m1 Ca 0.0018(9) 0.0010(5) 0.00037(14) 0.0007(5) 0.00015(8) 0.000005(19) 0.0010(8) 0.00025(13) 0.000005(18) -0.000041(13)
Ca_m2 Ca 0.0002(9) -0.0001(5) 0.00031(15) -0.0005(5) 0.00012(9) -0.00002(2) -0.0010(9) 0.00029(14) -0.000056(19) -0.000061(14)
V2 V 0.0007(12) 0.0002(7) -0.00007(19) -0.0004(7) 0.00010(13) 0.00002(3) 0.0002(12) 0.00019(18) 0.00002(3) -0.000023(16)
V3 V -0.0001(11) 0.0002(7) 0.00012(17) -0.0001(7) 0.00013(11) -0.00004(3) 0.0004(11) 0.00035(19) 0.00000(3) -0.000008(17)
V1 V -0.0011(9) 0.0001(7) 0.0002(2) 0.0011(12) 0.00009(10) 0 0.0011(9) 0.0002(2) 0 -0.00009(3)
Ca_m5 Ca -0.0008(12) 0.0018(10) 0.0002(2) 0.0025(16) 0.00009(12) 0 0.0008(12) 0.0002(2) 0 -0.00003(3)
Pb_m1 Pb 0.0018(9) 0.0010(5) 0.00037(14) 0.0007(5) 0.00015(8) 0.000005(19) 0.0010(8) 0.00025(13) 0.000005(18) -0.000041(13)
Pb_m2 Pb 0.0002(9) -0.0001(5) 0.00031(15) -0.0005(5) 0.00012(9) -0.00002(2) -0.0010(9) 0.00029(14) -0.000056(19) -0.000061(14)
Pb_m4 Pb 0.006(2) -0.0088(17) 0.0042(4) -0.014(3) 0.0021(2) 0 -0.006(2) 0.0042(4) 0 -0.00208(17)
Pb_m3_2 Pb -0.007(6) -0.005(8) 0.0002(9) -0.009(15) 0.0005(12) 0.00025(19) -0.02(3) 0.000(2) 0.0005(3) -0.00008(9)
